data_4518166
loop_
_publ_author_name
'Yahia, Hamdi Ben'
'Sabri, Souhir'
'Essehli, Rachid'
'Kasak, Peter'
'Drogosz-Stachowicz, Joanna'
'Janecka, Anna'
'El Bali, Brahim'

_publ_section_title
;
 Crystal Growth, Single Crystal Structure, and Biological Activity of
 Thiazolo-Pyridine Dicarboxylic Acid Derivatives
;
_journal_issue 43
_journal_name_full 'ACS Omega'
_journal_page_first 27756
_journal_page_last 27765
_journal_paper_doi 10.1021/acsomega.0c01769
_journal_volume 5
_journal_year 2020
_chemical_formula_moiety 'C9 H5 N O5 S, H2 O, 2(H4 N)'
_chemical_formula_sum 'C9 H15 N3 O6 S'
_chemical_formula_weight 293.3
_space_group_IT_number 2
_space_group_name_Hall '-P 1'
_space_group_name_H-M_alt 'P -1'
_symmetry_cell_setting triclinic
_symmetry_Int_Tables_number 2
_symmetry_space_group_name_Hall '-P 1'
_symmetry_space_group_name_H-M 'P -1'
_cell_angle_alpha 67.751(2)
_cell_angle_beta 80.440(2)
_cell_angle_gamma 83.967(2)
_cell_formula_units_Z 2
_cell_length_a 5.6564(3)
_cell_length_b 10.7717(6)
_cell_length_c 11.2333(6)
_cell_measurement_reflns_used 9883
_cell_measurement_temperature 293
_cell_measurement_theta_max 28.31
_cell_measurement_theta_min 2.26
_cell_volume 624.01(6)
_computing_cell_refinement 'SAINT V8.38A (Bruker AXS Inc., 2016)'
_computing_data_collection 'Apex 3'
_computing_data_reduction 'SAINT V8.38A (Bruker AXS Inc., 2017)'
_computing_molecular_graphics Diamond
_computing_structure_refinement Jana2006
_computing_structure_solution 'Direct method'
_diffrn_ambient_temperature 293
_diffrn_measured_fraction_theta_full 1
_diffrn_measured_fraction_theta_max 1
_diffrn_measurement_device 'four circle diffractometer'
_diffrn_measurement_device_type 'D8 Venture'
_diffrn_measurement_method multi-scan
_diffrn_radiation_probe x-ray
_diffrn_radiation_source 'X-ray tube'
_diffrn_radiation_type 'Mo K\a'
_diffrn_radiation_wavelength 0.71073
_diffrn_reflns_av_R_equivalents 0.0334
_diffrn_reflns_av_unetI/netI 0.0418
_diffrn_reflns_limit_h_max 7
_diffrn_reflns_limit_h_min -7
_diffrn_reflns_limit_k_max 14
_diffrn_reflns_limit_k_min -13
_diffrn_reflns_limit_l_max 14
_diffrn_reflns_limit_l_min -14
_diffrn_reflns_number 9883
_diffrn_reflns_theta_full 28.31
_diffrn_reflns_theta_max 28.31
_diffrn_reflns_theta_min 2.26
_exptl_absorpt_coefficient_mu 0.288
_exptl_absorpt_correction_T_max 0.98
_exptl_absorpt_correction_T_min 0.92
_exptl_absorpt_correction_type multi-scan
_exptl_absorpt_process_details sadabs
_exptl_crystal_colour colorless
_exptl_crystal_density_diffrn 1.561
_exptl_crystal_description needle
_exptl_crystal_F_000 308
_exptl_crystal_size_max 0.220
_exptl_crystal_size_mid 0.080
_exptl_crystal_size_min 0.050
_refine_diff_density_max 0.30
_refine_diff_density_min -0.19
_refine_ls_extinction_coef 5300(1000)
_refine_ls_extinction_method 'B-C type 1 Gaussian isotropic (Becker & Coppens, 1974)'
_refine_ls_goodness_of_fit_gt 1.20
_refine_ls_goodness_of_fit_ref 1.12
_refine_ls_hydrogen_treatment mixed
_refine_ls_number_constraints 48
_refine_ls_number_parameters 185
_refine_ls_number_reflns 3089
_refine_ls_number_restraints 5
_refine_ls_R_factor_all 0.0626
_refine_ls_R_factor_gt 0.0354
_refine_ls_shift/su_max 0.0053
_refine_ls_shift/su_mean 0.0001
_refine_ls_structure_factor_coef Fsqd
_refine_ls_weighting_details w=1/(\s^2^(I)+0.0035999999I^2^)
_refine_ls_weighting_scheme sigma
_refine_ls_wR_factor_gt 0.0985
_refine_ls_wR_factor_ref 0.1116
_reflns_number_gt 2144
_reflns_number_total 3089
_reflns_threshold_expression I>3\s(I)
_cod_data_source_file ao0c01769_si_005.cif
_cod_data_source_block (4)
_cod_depositor_comments
;
The following automatic conversions were performed:

data item '_diffrn_radiation_probe' value 'X-ray' was changed to
'x-ray' in accordance with the
/home/data/users/saulius/crontab/automatic-downloads/rss-feeds/ACS/lib/dictionaries/cif_core.dic
dictionary named 'cif_core.dic' version 2.4.2 last updated on
2011-04-26.

Automatic conversion script
Id: cif_fix_values 7556 2019-12-06 15:28:31Z antanas 

 Adding full bibliography for 4518166--4518169.cif.
;
_cod_original_formula_sum 'C9 H15 N3 O6 S1'
_cod_database_code 4518166

loop_
_space_group_symop_id
_space_group_symop_operation_xyz
1 x,y,z
2 -x,-y,-z

loop_
_atom_site_label
_atom_site_type_symbol
_atom_site_fract_x
_atom_site_fract_y
_atom_site_fract_z
_atom_site_adp_type
_atom_site_U_iso_or_equiv
_atom_site_site_symmetry_multiplicity
_atom_site_occupancy
_atom_site_calc_flag
_atom_site_refinement_flags
_atom_site_disorder_assembly
_atom_site_disorder_group
S1 S 0.49810(9) 0.18604(5) 1.04691(4) Uani 0.03142(18) 2 1 d . . .
N1 N 0.3687(2) 0.34983(13) 0.82931(12) Uani 0.0185(5) 2 1 d . . .
O1 O 0.2313(2) 0.45441(12) 0.63444(12) Uani 0.0301(5) 2 1 d . . .
C1 C 0.2147(3) 0.15737(18) 1.00826(17) Uani 0.0297(7) 2 1 d . . .
O5 O 0.5478(3) 0.14917(15) 0.74543(15) Uani 0.0456(6) 2 1 d . . .
C5 C 0.6795(3) 0.54760(16) 0.77539(16) Uani 0.0206(6) 2 1 d . . .
O2 O 0.9981(2) 0.64499(13) 0.81862(13) Uani 0.0335(5) 2 1 d . . .
N2 N 0.9159(3) 0.30990(15) 0.56994(15) Uani 0.0303(6) 2 1 d . . .
C2 C 0.2221(3) 0.23365(15) 0.86175(15) Uani 0.0194(6) 2 1 d . . .
O4 O 0.1833(2) 0.07612(13) 0.76854(14) Uani 0.0391(6) 2 1 d . . .
O3 O 0.8151(2) 0.76459(12) 0.64639(12) Uani 0.0317(5) 2 1 d . . .
N3 N 0.7037(3) 0.13049(15) 0.32850(15) Uani 0.0275(6) 2 1 d . . .
C3 C 0.3694(3) 0.45441(16) 0.71194(15) Uani 0.0205(6) 2 1 d . . .
C4 C 0.5323(3) 0.55578(16) 0.68749(16) Uani 0.0225(6) 2 1 d . . .
C9 C 0.3270(3) 0.14634(16) 0.78282(15) Uani 0.0222(6) 2 1 d . . .
C8 C 0.8464(3) 0.66080(17) 0.74578(17) Uani 0.0227(6) 2 1 d . . .
C6 C 0.6770(3) 0.43624(16) 0.89294(16) Uani 0.0220(6) 2 1 d . . .
O6 O 0.7939(3) 0.03548(13) 0.58466(12) Uani 0.0352(5) 2 1 d . . .
C7 C 0.5220(3) 0.33834(16) 0.91607(15) Uani 0.0197(6) 2 1 d . . .
H1c1 H 0.203253 0.063184 1.027934 Uiso 0.0356 2 1 d . . .
H2c1 H 0.085107 0.194175 1.053619 Uiso 0.0356 2 1 d . . .
H1c2 H 0.062702 0.260583 0.840036 Uiso 0.0233 2 1 d . . .
H1c4 H 0.539174 0.631907 0.607254 Uiso 0.027 2 1 d . . .
H1c6 H 0.781006 0.429426 0.954765 Uiso 0.0264 2 1 d . . .
H1n3 H 0.7166(15) 0.0660(7) 0.2988(10) Uiso 0.0329 2 1 d . . .
H2n3 H 0.741087 0.099131 0.406961 Uiso 0.0329 2 1 d . . .
H3n3 H 0.800455 0.193093 0.27875 Uiso 0.0329 2 1 d . . .
H4n3 H 0.556798 0.163785 0.32951 Uiso 0.0329 2 1 d . . .
H1n2 H 0.9881(13) 0.2557(8) 0.5330(9) Uiso 0.0364 2 1 d . . .
H2n2 H 0.84876 0.377805 0.512952 Uiso 0.0364 2 1 d . . .
H3n2 H 0.806709 0.26745 0.632546 Uiso 0.0364 2 1 d . . .
H4n2 H 1.020134 0.338631 0.601269 Uiso 0.0364 2 1 d . . .
H1o6 H 0.816(3) -0.0598(5) 0.6158(15) Uiso 0.0423 2 1 d . . .
H2o6 H 0.688(3) 0.0532(16) 0.6524(12) Uiso 0.0423 2 1 d . . .

loop_
_atom_site_aniso_label
_atom_site_aniso_type_symbol
_atom_site_aniso_U_11
_atom_site_aniso_U_22
_atom_site_aniso_U_33
_atom_site_aniso_U_12
_atom_site_aniso_U_13
_atom_site_aniso_U_23
S1 S 0.0412(3) 0.0260(3) 0.0219(2) -0.0056(2) -0.00834(19) -0.00041(17)
N1 N 0.0208(7) 0.0148(6) 0.0209(7) -0.0021(5) -0.0030(6) -0.0072(5)
O1 O 0.0375(7) 0.0257(6) 0.0291(7) -0.0080(5) -0.0163(6) -0.0058(5)
C1 C 0.0362(10) 0.0285(9) 0.0225(9) -0.0117(8) 0.0043(8) -0.0081(7)
O5 O 0.0367(9) 0.0465(9) 0.0614(10) -0.0123(7) 0.0203(7) -0.0370(8)
C5 C 0.0192(8) 0.0189(8) 0.0258(8) -0.0003(7) -0.0007(7) -0.0115(7)
O2 O 0.0288(7) 0.0339(7) 0.0417(8) -0.0100(6) -0.0095(6) -0.0139(6)
N2 N 0.0355(9) 0.0271(8) 0.0310(8) -0.0053(7) -0.0077(7) -0.0113(7)
C2 C 0.0188(8) 0.0161(7) 0.0235(8) -0.0039(6) -0.0006(6) -0.0077(6)
O4 O 0.0403(8) 0.0352(8) 0.0561(9) -0.0027(6) -0.0141(7) -0.0296(7)
O3 O 0.0356(8) 0.0221(6) 0.0350(7) -0.0086(6) -0.0041(6) -0.0063(5)
N3 N 0.0272(9) 0.0270(8) 0.0318(8) -0.0042(6) -0.0069(7) -0.0129(6)
C3 C 0.0244(9) 0.0166(8) 0.0211(8) 0.0003(7) -0.0046(7) -0.0076(6)
C4 C 0.0283(9) 0.0164(8) 0.0217(8) -0.0032(7) -0.0044(7) -0.0048(6)
C9 C 0.0291(9) 0.0172(8) 0.0189(8) -0.0006(7) -0.0037(7) -0.0053(6)
C8 C 0.0208(8) 0.0206(8) 0.0293(9) -0.0026(7) 0.0014(7) -0.0135(7)
C6 C 0.0232(9) 0.0216(8) 0.0233(8) -0.0001(7) -0.0068(7) -0.0094(7)
O6 O 0.0479(9) 0.0272(7) 0.0302(7) -0.0028(6) 0.0036(6) -0.0135(6)
C7 C 0.0220(8) 0.0194(8) 0.0179(7) 0.0013(7) -0.0030(7) -0.0074(6)

loop_
_atom_type_symbol
_atom_type_scat_dispersion_real
_atom_type_scat_dispersion_imag
_atom_type_scat_source
C 0.0033 0.0016 'International Tables Vol C tables 4.2.6.8 and 6.1.1.1'
H 0.0000 0.0000 'International Tables Vol C tables 4.2.6.8 and 6.1.1.1'
N 0.0061 0.0033 'International Tables Vol C tables 4.2.6.8 and 6.1.1.1'
O 0.0106 0.0060 'International Tables Vol C tables 4.2.6.8 and 6.1.1.1'
S 0.1246 0.1234 'International Tables Vol C tables 4.2.6.8 and 6.1.1.1'

loop_
_exptl_crystal_face_index_h
_exptl_crystal_face_index_k
_exptl_crystal_face_index_l
_exptl_crystal_face_perp_dist
? ? ? ?

loop_
_geom_angle_atom_site_label_1
_geom_angle_atom_site_label_2
_geom_angle_atom_site_label_3
_geom_angle_site_symmetry_1
_geom_angle_site_symmetry_2
_geom_angle_site_symmetry_3
_geom_angle
_geom_angle_publ_flag
C1 S1 C7 . . . 91.49(8) ?
C2 N1 C3 . . . 120.74(15) ?
C2 N1 C7 . . . 115.64(12) ?
C3 N1 C7 . . . 123.18(14) ?
S1 C1 C2 . . . 105.56(12) ?
S1 C1 H1c1 . . . 109.47 ?
S1 C1 H2c1 . . . 109.47 ?
C2 C1 H1c1 . . . 109.47 ?
C2 C1 H2c1 . . . 109.47 ?
H1c1 C1 H2c1 . . . 113.11 ?
C9 O5 H2o6 . . . 121.1(6) ?
C4 C5 C8 . . . 119.47(13) ?
C4 C5 C6 . . . 120.67(16) ?
C8 C5 C6 . . . 119.85(17) ?
H1n2 N2 H2n2 . . . 109.47 ?
H1n2 N2 H3n2 . . . 109.47 ?
H1n2 N2 H4n2 . . . 109.47 ?
H2n2 N2 H3n2 . . . 109.47 ?
H2n2 N2 H4n2 . . . 109.47 ?
H3n2 N2 H4n2 . . . 109.47 ?
N1 C2 C1 . . . 105.94(16) ?
N1 C2 C9 . . . 111.14(12) ?
N1 C2 H1c2 . . . 111.81 ?
C1 C2 C9 . . . 112.49(13) ?
C1 C2 H1c2 . . . 110.43 ?
C9 C2 H1c2 . . . 105.16 ?
C8 O3 H1o6 . . 1_565 132.3(6) ?
H1n3 N3 H2n3 . . . 109.47 ?
H1n3 N3 H3n3 . . . 109.47 ?
H1n3 N3 H4n3 . . . 109.47 ?
H2n3 N3 H3n3 . . . 109.47 ?
H2n3 N3 H4n3 . . . 109.47 ?
H3n3 N3 H4n3 . . . 109.47 ?
N1 C3 O1 . . . 119.45(15) ?
N1 C3 C4 . . . 115.58(16) ?
O1 C3 C4 . . . 124.97(13) ?
C5 C4 C3 . . . 121.60(13) ?
C5 C4 H1c4 . . . 119.2 ?
C3 C4 H1c4 . . . 119.2 ?
O5 C9 C2 . . . 117.17(18) ?
O5 C9 O4 . . . 127.13(19) ?
C2 C9 O4 . . . 115.61(15) ?
C5 C8 O2 . . . 118.65(13) ?
C5 C8 O3 . . . 115.59(17) ?
O2 C8 O3 . . . 125.77(17) ?
C5 C6 C7 . . . 117.76(17) ?
C5 C6 H1c6 . . . 121.12 ?
C7 C6 H1c6 . . . 121.12 ?
H1o6 O6 H2o6 . . . 104.5(13) ?
S1 C7 N1 . . . 111.79(12) ?
S1 C7 C6 . . . 127.03(14) ?
N1 C7 C6 . . . 121.11(13) ?

loop_
_geom_bond_atom_site_label_1
_geom_bond_atom_site_label_2
_geom_bond_site_symmetry_1
_geom_bond_site_symmetry_2
_geom_bond_distance
_geom_bond_publ_flag
S1 C1 . . 1.814(2) ?
S1 C7 . . 1.7391(14) ?
N1 C2 . . 1.469(2) ?
N1 C3 . . 1.3717(18) ?
N1 C7 . . 1.372(2) ?
O1 C3 . . 1.263(2) ?
C1 C2 . . 1.531(2) ?
C1 H1c1 . . 0.96 ?
C1 H2c1 . . 0.96 ?
O5 C9 . . 1.250(2) ?
C5 C4 . . 1.367(3) ?
C5 C8 . . 1.523(3) ?
C5 C6 . . 1.407(2) ?
O2 C8 . . 1.238(2) ?
N2 H1n2 . . 0.870(10) ?
N2 H2n2 . . 0.87 ?
N2 H3n2 . . 0.87 ?
N2 H4n2 . . 0.87 ?
C2 C9 . . 1.537(3) ?
C2 H1c2 . . 0.96 ?
O4 C9 . . 1.234(3) ?
O3 C8 . . 1.2676(18) ?
N3 H1n3 . . 0.870(11) ?
N3 H2n3 . . 0.87 ?
N3 H3n3 . . 0.87 ?
N3 H4n3 . . 0.87 ?
C3 C4 . . 1.420(3) ?
C4 H1c4 . . 0.96 ?
C6 C7 . . 1.364(3) ?
C6 H1c6 . . 0.96 ?
O6 H1o6 . . 0.953(6) ?
O6 H2o6 . . 0.953(15) ?

loop_
_geom_hbond_atom_site_label_D
_geom_hbond_atom_site_label_H
_geom_hbond_atom_site_label_A
_geom_hbond_site_symmetry_D
_geom_hbond_site_symmetry_H
_geom_hbond_site_symmetry_A
_geom_hbond_distance_DH
_geom_hbond_distance_HA
_geom_hbond_distance_DA
_geom_hbond_angle_DHA
_geom_hbond_publ_flag
N3 H1n3 O4 . . 2_656 0.870(11) 1.946(10) 2.803(3) 168.1(8) ?
N3 H2n3 O6 . . . 0.87 1.91 2.781(2) 174.69 ?
N3 H3n3 O2 . . 2_766 0.87 2.02 2.8860(19) 170.84 ?
N3 H4n3 O3 . . 2_666 0.87 2.17 3.039(2) 174.06 ?
N2 H1n2 O3 . . 2_766 0.870(10) 2.210(10) 2.976(2) 146.7(7) ?
N2 H2n2 O1 . . 2_666 0.87 2.01 2.8612(18) 167.36 ?
N2 H3n2 O5 . . . 0.87 1.98 2.833(2) 165.90 ?
N2 H4n2 O1 . . 1_655 0.87 1.98 2.828(2) 163.39 ?
O6 H1o6 O3 . . 1_545 0.953(6) 1.790(7) 2.7261(19) 166.7(18) ?
O6 H2o6 O5 . . . 0.953(15) 1.778(17) 2.680(2) 156.8(14) ?

loop_
_restr_angle_atom_site_label_1
_restr_angle_site_symmetry_1
_restr_angle_atom_site_label_2
_restr_angle_site_symmetry_2
_restr_angle_atom_site_label_3
_restr_angle_site_symmetry_3
_restr_angle_target
_restr_angle_target_weight_param
H1o6 . O6 . H2o6 . 104.45 0.05

loop_
_restr_distance_atom_site_label_1
_restr_distance_site_symmetry_1
_restr_distance_atom_site_label_2
_restr_distance_site_symmetry_2
_restr_distance_target
_restr_distance_target_weight_param
N3 . H1n3 . 0.87 0.0015
N2 . H1n2 . 0.87 0.001
O6 . H1o6 . 0.96 0.005
O6 . H2o6 . 0.96 0.005

loop_
_twin_individual_id
_twin_individual_mass_fraction_refined
_twin_individual_twin_matrix_11
_twin_individual_twin_matrix_12
_twin_individual_twin_matrix_13
_twin_individual_twin_matrix_21
_twin_individual_twin_matrix_22
_twin_individual_twin_matrix_23
_twin_individual_twin_matrix_31
_twin_individual_twin_matrix_32
_twin_individual_twin_matrix_33
? ? ? ? ? ? ? ? ? ? ?
